data_4127820
loop_
_publ_author_name
'Dai, Wen'
'Geib, Steven J.'
'Curran, Dennis P.'

_publ_section_title
;
 Ring-Opening Reactions of NHC-Boriranes with In Situ Generated HCl:
 Synthesis of a New Class of NHC-Boralactones.
;
_journal_issue 8
_journal_name_full 'Journal of the American Chemical Society'
_journal_page_first 3623
_journal_page_last 3629
_journal_paper_doi 10.1021/jacs.8b13010
_journal_volume 141
_journal_year 2019
_chemical_formula_sum 'C14 H23 B N2 O4'
_chemical_formula_weight 294.15
_space_group_crystal_system orthorhombic
_space_group_IT_number 29
_space_group_name_Hall 'P 2c -2ac'
_space_group_name_H-M_alt 'P c a 21'
_symmetry_space_group_name_Hall 'P 2c -2ac'
_symmetry_space_group_name_H-M 'P c a 21'
_atom_sites_solution_hydrogens mixed
_audit_creation_method SHELXL-2017/1
_cell_angle_alpha 90
_cell_angle_beta 90
_cell_angle_gamma 90
_cell_formula_units_Z 4
_cell_length_a 17.9193(14)
_cell_length_b 6.1437(4)
_cell_length_c 14.5047(11)
_cell_measurement_reflns_used 1914
_cell_measurement_temperature 230(2)
_cell_measurement_theta_max 55.815
_cell_measurement_theta_min 4.936
_cell_volume 1596.8(2)
_computing_structure_refinement 'SHELXL-2017/1 (Sheldrick, 2017)'
_computing_structure_solution 'SHELXT 2014/4 (Sheldrick, 2014)'
_diffrn_ambient_temperature 230(2)
_diffrn_measured_fraction_theta_full 0.983
_diffrn_measured_fraction_theta_max 0.983
_diffrn_measurement_device_type 'Bruker Apex II CCD'
_diffrn_measurement_method 'omega and phi scans'
_diffrn_radiation_type CuK\a
_diffrn_radiation_wavelength 1.54178
_diffrn_reflns_av_R_equivalents 0.0719
_diffrn_reflns_av_unetI/netI 0.0438
_diffrn_reflns_Laue_measured_fraction_full 0.983
_diffrn_reflns_Laue_measured_fraction_max 0.983
_diffrn_reflns_limit_h_max 21
_diffrn_reflns_limit_h_min -17
_diffrn_reflns_limit_k_max 7
_diffrn_reflns_limit_k_min -7
_diffrn_reflns_limit_l_max 14
_diffrn_reflns_limit_l_min -16
_diffrn_reflns_number 13746
_diffrn_reflns_point_group_measured_fraction_full 0.983
_diffrn_reflns_point_group_measured_fraction_max 0.982
_diffrn_reflns_theta_full 67.679
_diffrn_reflns_theta_max 68.211
_diffrn_reflns_theta_min 4.936
_diffrn_source 'Bruker X8 Prospector Ultra Cu IMS'
_exptl_absorpt_coefficient_mu 0.721
_exptl_absorpt_correction_T_max 0.99
_exptl_absorpt_correction_T_min 0.91
_exptl_absorpt_correction_type multi-scan
_exptl_absorpt_process_details 'Bruker Sadabs'
_exptl_crystal_colour colorless
_exptl_crystal_density_diffrn 1.224
_exptl_crystal_description blade
_exptl_crystal_F_000 632
_exptl_crystal_size_max 0.140
_exptl_crystal_size_mid 0.040
_exptl_crystal_size_min 0.010
_refine_diff_density_max 0.165
_refine_diff_density_min -0.219
_refine_diff_density_rms 0.034
_refine_ls_abs_structure_details
;
 Refined as an inversion twin.
;
_refine_ls_abs_structure_Flack 0.1(4)
_refine_ls_extinction_coef 0.0027(3)
_refine_ls_extinction_expression Fc^*^=kFc[1+0.001xFc^2^\l^3^/sin(2\q)]^-1/4^
_refine_ls_extinction_method 'SHELXL-2017/1 (Sheldrick 2017)'
_refine_ls_goodness_of_fit_ref 1.462
_refine_ls_hydrogen_treatment mixed
_refine_ls_matrix_type full
_refine_ls_number_parameters 221
_refine_ls_number_reflns 2642
_refine_ls_number_restraints 1
_refine_ls_restrained_S_all 1.461
_refine_ls_R_factor_all 0.0546
_refine_ls_R_factor_gt 0.0418
_refine_ls_shift/su_max 0.036
_refine_ls_shift/su_mean 0.001
_refine_ls_structure_factor_coef Fsqd
_refine_ls_weighting_details 'w=1/[\s^2^(Fo^2^)+0.0680P] where P=(Fo^2^+2Fc^2^)/3'
_refine_ls_weighting_scheme calc
_refine_ls_wR_factor_gt 0.0742
_refine_ls_wR_factor_ref 0.0776
_reflns_Friedel_coverage 0.914
_reflns_Friedel_fraction_full 0.982
_reflns_Friedel_fraction_max 0.981
_reflns_number_gt 2193
_reflns_number_total 2642
_reflns_threshold_expression 'I > 2\s(I)'
_cod_data_source_file ja8b13010_si_006.cif
_cod_data_source_block wendaidb1082a_a
_cod_database_code 4127820
_shelx_shelxl_version_number 2017/1
_shelx_space_group_comment
;
The symmetry employed for this shelxl refinement is uniquely defined
by the following loop, which should always be used as a source of
symmetry information in preference to the above space-group names.
They are only intended as comments.
;
_shelx_estimated_absorpt_t_min 0.906
_shelx_estimated_absorpt_t_max 0.993

loop_
_space_group_symop_operation_xyz
'x, y, z'
'-x, -y, z+1/2'
'x+1/2, -y, z'
'-x+1/2, y, z+1/2'

loop_
_atom_site_label
_atom_site_type_symbol
_atom_site_fract_x
_atom_site_fract_y
_atom_site_fract_z
_atom_site_U_iso_or_equiv
_atom_site_adp_type
_atom_site_occupancy
_atom_site_site_symmetry_order
_atom_site_calc_flag
_atom_site_refinement_flags_posn
_atom_site_refinement_flags_adp
B1 B 0.6961(2) 0.4170(6) 0.5376(3) 0.0327(9) Uani 1 1 d . .
H1 H 0.6371(16) 0.361(4) 0.512(2) 0.026(8) Uiso 1 1 d . .
C1 C 0.7587(2) 0.1630(5) 0.6317(3) 0.0393(8) Uani 1 1 d . .
N1 N 0.80909(15) 0.6205(4) 0.45242(18) 0.0329(6) Uani 1 1 d . .
O1 O 0.74344(13) 0.2126(3) 0.54578(16) 0.0415(6) Uani 1 1 d . .
C2 C 0.7188(2) 0.3089(6) 0.6988(2) 0.0399(9) Uani 1 1 d . .
H2A H 0.753(2) 0.341(5) 0.754(3) 0.051(11) Uiso 1 1 d . .
H2B H 0.674(2) 0.218(6) 0.711(3) 0.063(12) Uiso 1 1 d . .
N2 N 0.70018(14) 0.6983(4) 0.39863(17) 0.0334(7) Uani 1 1 d . .
O2 O 0.80065(14) 0.0136(4) 0.6526(2) 0.0567(7) Uani 1 1 d . .
C3 C 0.69733(18) 0.5121(5) 0.6440(2) 0.0319(7) Uani 1 1 d . .
H3 H 0.7341(16) 0.627(5) 0.650(2) 0.030(8) Uiso 1 1 d . .
O3 O 0.57245(14) 0.5052(5) 0.7066(2) 0.0611(8) Uani 1 1 d . .
C4 C 0.6231(2) 0.6019(6) 0.6698(2) 0.0396(8) Uani 1 1 d . .
O4 O 0.61671(14) 0.8123(4) 0.64434(19) 0.0530(7) Uani 1 1 d . .
C5 C 0.5457(2) 0.9134(7) 0.6625(4) 0.0733(14) Uani 1 1 d . .
H5A H 0.542701 1.050700 0.629737 0.110 Uiso 1 1 calc R U
H5B H 0.540581 0.939291 0.728186 0.110 Uiso 1 1 calc R U
H5C H 0.505853 0.818101 0.641871 0.110 Uiso 1 1 calc R U
C6 C 0.73538(18) 0.5770(5) 0.4639(2) 0.0322(7) Uani 1 1 d . .
C7 C 0.8193(2) 0.7639(6) 0.3800(2) 0.0391(8) Uani 1 1 d . .
H7 H 0.870(2) 0.821(6) 0.360(3) 0.061(13) Uiso 1 1 d . .
C8 C 0.7513(2) 0.8121(6) 0.3464(3) 0.0388(9) Uani 1 1 d . .
H8 H 0.734(2) 0.902(6) 0.301(3) 0.050(10) Uiso 1 1 d . .
C9 C 0.8713(2) 0.5237(5) 0.5057(2) 0.0381(8) Uani 1 1 d . .
H9A H 0.850819 0.468451 0.564611 0.046 Uiso 1 1 calc R U
C10 C 0.9028(2) 0.3325(6) 0.4529(3) 0.0572(11) Uani 1 1 d . .
H10A H 0.864040 0.224328 0.443865 0.086 Uiso 1 1 calc R U
H10B H 0.943620 0.268724 0.487532 0.086 Uiso 1 1 calc R U
H10C H 0.920942 0.381689 0.393449 0.086 Uiso 1 1 calc R U
C11 C 0.9294(2) 0.6952(6) 0.5279(3) 0.0535(10) Uani 1 1 d . .
H11A H 0.904973 0.823265 0.552802 0.080 Uiso 1 1 calc R U
H11B H 0.956072 0.734222 0.472066 0.080 Uiso 1 1 calc R U
H11C H 0.964266 0.638008 0.572876 0.080 Uiso 1 1 calc R U
C12 C 0.61828(18) 0.7089(5) 0.3827(2) 0.0406(8) Uani 1 1 d . .
H12A H 0.592807 0.632920 0.434012 0.049 Uiso 1 1 calc R U
C13 C 0.5994(2) 0.5938(8) 0.2939(3) 0.0675(13) Uani 1 1 d . .
H13A H 0.617602 0.445201 0.296461 0.101 Uiso 1 1 calc R U
H13B H 0.622837 0.669105 0.242703 0.101 Uiso 1 1 calc R U
H13C H 0.545747 0.593059 0.285345 0.101 Uiso 1 1 calc R U
C14 C 0.5937(2) 0.9448(6) 0.3827(4) 0.0662(13) Uani 1 1 d . .
H14A H 0.610581 1.014766 0.438916 0.099 Uiso 1 1 calc R U
H14B H 0.539727 0.952010 0.379273 0.099 Uiso 1 1 calc R U
H14C H 0.615165 1.018770 0.329870 0.099 Uiso 1 1 calc R U

loop_
_atom_site_aniso_label
_atom_site_aniso_U_11
_atom_site_aniso_U_22
_atom_site_aniso_U_33
_atom_site_aniso_U_23
_atom_site_aniso_U_13
_atom_site_aniso_U_12
B1 0.040(2) 0.0269(18) 0.032(2) 0.0036(16) 0.0008(16) -0.0010(17)
C1 0.041(2) 0.0362(18) 0.041(2) 0.0109(17) 0.0068(16) -0.0027(18)
N1 0.0336(17) 0.0350(15) 0.0300(16) 0.0049(12) -0.0009(12) -0.0036(13)
O1 0.0588(17) 0.0319(12) 0.0337(15) 0.0057(11) 0.0063(11) 0.0044(11)
C2 0.047(2) 0.041(2) 0.032(2) 0.0072(17) -0.0012(15) 0.0046(19)
N2 0.0313(16) 0.0380(15) 0.0309(17) 0.0079(13) -0.0029(12) -0.0003(13)
O2 0.0615(18) 0.0478(15) 0.0607(19) 0.0206(14) 0.0111(14) 0.0153(14)
C3 0.0320(19) 0.0320(17) 0.0318(19) 0.0040(15) 0.0034(14) 0.0000(15)
O3 0.0433(16) 0.0653(18) 0.075(2) 0.0087(17) 0.0185(15) -0.0018(15)
C4 0.044(2) 0.041(2) 0.034(2) -0.0022(16) 0.0007(17) 0.0007(17)
O4 0.0478(16) 0.0416(15) 0.0697(19) 0.0051(13) 0.0035(13) 0.0124(12)
C5 0.053(3) 0.069(3) 0.098(4) -0.018(3) -0.009(3) 0.030(2)
C6 0.035(2) 0.0315(17) 0.0299(18) 0.0003(15) -0.0003(15) -0.0001(15)
C7 0.043(2) 0.0415(19) 0.033(2) 0.0076(16) 0.0033(16) -0.0071(16)
C8 0.042(2) 0.039(2) 0.036(2) 0.0130(16) -0.0004(16) -0.0030(18)
C9 0.036(2) 0.045(2) 0.0337(19) 0.0056(16) -0.0050(14) 0.0018(17)
C10 0.057(3) 0.054(2) 0.060(3) -0.003(2) -0.003(2) 0.016(2)
C11 0.041(2) 0.059(2) 0.060(3) 0.003(2) -0.0107(19) -0.009(2)
C12 0.032(2) 0.046(2) 0.044(2) 0.0071(18) -0.0050(16) 0.0019(16)
C13 0.050(3) 0.081(3) 0.072(3) -0.015(2) -0.016(2) -0.008(3)
C14 0.056(3) 0.053(3) 0.089(4) -0.004(3) -0.004(2) 0.017(2)

loop_
_atom_type_symbol
_atom_type_description
_atom_type_scat_dispersion_real
_atom_type_scat_dispersion_imag
_atom_type_scat_source
C C 0.0181 0.0091 'International Tables Vol C Tables 4.2.6.8 and 6.1.1.4'
H H 0.0000 0.0000 'International Tables Vol C Tables 4.2.6.8 and 6.1.1.4'
B B 0.0090 0.0039 'International Tables Vol C Tables 4.2.6.8 and 6.1.1.4'
N N 0.0311 0.0180 'International Tables Vol C Tables 4.2.6.8 and 6.1.1.4'
O O 0.0492 0.0322 'International Tables Vol C Tables 4.2.6.8 and 6.1.1.4'

loop_
_geom_angle_atom_site_label_1
_geom_angle_atom_site_label_2
_geom_angle_atom_site_label_3
_geom_angle
O1 B1 C6 108.1(3)
O1 B1 C3 102.2(3)
C6 B1 C3 113.5(3)
O1 B1 H1 106.6(13)
C6 B1 H1 111.4(14)
C3 B1 H1 114.1(14)
O2 C1 O1 122.5(3)
O2 C1 C2 125.3(3)
O1 C1 C2 112.2(3)
C6 N1 C7 110.3(3)
C6 N1 C9 126.1(3)
C7 N1 C9 123.5(3)
C1 O1 B1 112.5(3)
C1 C2 C3 105.7(3)
C1 C2 H2A 110(2)
C3 C2 H2A 113(2)
C1 C2 H2B 99(2)
C3 C2 H2B 111(2)
H2A C2 H2B 116(3)
C6 N2 C8 110.6(3)
C6 N2 C12 126.2(3)
C8 N2 C12 123.3(3)
C4 C3 C2 113.4(3)
C4 C3 B1 110.7(3)
C2 C3 B1 101.6(3)
C4 C3 H3 108.3(18)
C2 C3 H3 112.2(18)
B1 C3 H3 110.6(18)
O3 C4 O4 121.9(3)
O3 C4 C3 126.9(3)
O4 C4 C3 111.2(3)
C4 O4 C5 115.9(3)
O4 C5 H5A 109.5
O4 C5 H5B 109.5
H5A C5 H5B 109.5
O4 C5 H5C 109.5
H5A C5 H5C 109.5
H5B C5 H5C 109.5
N2 C6 N1 105.0(3)
N2 C6 B1 126.3(3)
N1 C6 B1 128.7(3)
C8 C7 N1 107.2(3)
C8 C7 H7 129(2)
N1 C7 H7 124(2)
C7 C8 N2 106.9(3)
C7 C8 H8 135(2)
N2 C8 H8 118(2)
N1 C9 C11 110.4(3)
N1 C9 C10 109.2(3)
C11 C9 C10 113.0(3)
N1 C9 H9A 108.0
C11 C9 H9A 108.0
C10 C9 H9A 108.0
C9 C10 H10A 109.5
C9 C10 H10B 109.5
H10A C10 H10B 109.5
C9 C10 H10C 109.5
H10A C10 H10C 109.5
H10B C10 H10C 109.5
C9 C11 H11A 109.5
C9 C11 H11B 109.5
H11A C11 H11B 109.5
C9 C11 H11C 109.5
H11A C11 H11C 109.5
H11B C11 H11C 109.5
N2 C12 C14 109.2(3)
N2 C12 C13 109.5(3)
C14 C12 C13 112.6(3)
N2 C12 H12A 108.5
C14 C12 H12A 108.5
C13 C12 H12A 108.5
C12 C13 H13A 109.5
C12 C13 H13B 109.5
H13A C13 H13B 109.5
C12 C13 H13C 109.5
H13A C13 H13C 109.5
H13B C13 H13C 109.5
C12 C14 H14A 109.5
C12 C14 H14B 109.5
H14A C14 H14B 109.5
C12 C14 H14C 109.5
H14A C14 H14C 109.5
H14B C14 H14C 109.5

loop_
_geom_bond_atom_site_label_1
_geom_bond_atom_site_label_2
_geom_bond_distance
B1 O1 1.520(4)
B1 C6 1.614(5)
B1 C3 1.651(5)
B1 H1 1.17(3)
C1 O2 1.225(4)
C1 O1 1.312(4)
C1 C2 1.504(5)
N1 C6 1.358(4)
N1 C7 1.383(4)
N1 C9 1.481(4)
C2 C3 1.529(5)
C2 H2A 1.03(4)
C2 H2B 0.99(4)
N2 C6 1.360(4)
N2 C8 1.380(4)
N2 C12 1.487(4)
C3 C4 1.488(4)
C3 H3 0.97(3)
O3 C4 1.208(4)
C4 O4 1.349(4)
O4 C5 1.441(4)
C5 H5A 0.9700
C5 H5B 0.9700
C5 H5C 0.9700
C7 C8 1.345(5)
C7 H7 1.02(4)
C8 H8 0.91(4)
C9 C11 1.516(5)
C9 C10 1.511(5)
C9 H9A 0.9900
C10 H10A 0.9700
C10 H10B 0.9700
C10 H10C 0.9700
C11 H11A 0.9700
C11 H11B 0.9700
C11 H11C 0.9700
C12 C14 1.515(5)
C12 C13 1.508(5)
C12 H12A 0.9900
C13 H13A 0.9700
C13 H13B 0.9700
C13 H13C 0.9700
C14 H14A 0.9700
C14 H14B 0.9700
C14 H14C 0.9700
